data_7248186
loop_
_publ_author_name
'Lee, Sae Hui'
'Valverde Paredes, Marco S.'
'Forster, Paul M.'
'Lee, Dong-Chan'

_publ_section_title
;
 Side group dependent room temperature crystallization-induced
 phosphorescence of benzil based all organic phosphors
;
_journal_issue 9
_journal_name_full 'RSC Advances'
_journal_page_first 6285
_journal_page_last 6291
_journal_paper_doi 10.1039/D4RA00816B
_journal_volume 14
_journal_year 2024
_chemical_formula_sum 'C30 H42 O4'
_chemical_formula_weight 466.63
_space_group_crystal_system monoclinic
_space_group_IT_number 15
_space_group_name_Hall '-C 2yc'
_space_group_name_H-M_alt 'C 1 2/c 1'
_atom_sites_solution_hydrogens geom
_atom_sites_solution_primary 'ShelXT (Sheldrick, 2015)'
_audit_creation_method SHELXL-2018/3
_audit_update_record
;
2023-08-19 deposited with the CCDC.	2024-02-12 downloaded from the CCDC.
;
_cell_angle_alpha 90
_cell_angle_beta 109.636(5)
_cell_angle_gamma 90
_cell_formula_units_Z 4
_cell_length_a 22.098(8)
_cell_length_b 4.7567(17)
_cell_length_c 26.394(10)
_cell_measurement_reflns_used 2505
_cell_measurement_temperature 100(2)
_cell_measurement_theta_max 59.639
_cell_measurement_theta_min 5.890
_cell_volume 2613.0(17)
_computing_cell_refinement 'SAINT V8.38A (?, 2016)'
_computing_data_reduction 'SAINT V8.38A (?, 2016)'
_computing_structure_refinement 'SHELXL-2018/3 (Sheldrick, 2018)'
_computing_structure_solution 'SHELXT 2014/5 (Sheldrick, 2014)'
_diffrn_ambient_temperature 100(2)
_diffrn_measured_fraction_theta_full 1.000
_diffrn_measured_fraction_theta_max 1.000
_diffrn_measurement_device_type 'Bruker APEX-II CCD'
_diffrn_measurement_method '\f and \w scans'
_diffrn_radiation_type MoK\a
_diffrn_radiation_wavelength 0.71073
_diffrn_reflns_av_R_equivalents 0.0404
_diffrn_reflns_av_unetI/netI 0.0323
_diffrn_reflns_Laue_measured_fraction_full 1.000
_diffrn_reflns_Laue_measured_fraction_max 1.000
_diffrn_reflns_limit_h_max 27
_diffrn_reflns_limit_h_min -27
_diffrn_reflns_limit_k_max 5
_diffrn_reflns_limit_k_min -5
_diffrn_reflns_limit_l_max 32
_diffrn_reflns_limit_l_min -32
_diffrn_reflns_number 11158
_diffrn_reflns_point_group_measured_fraction_full 1.000
_diffrn_reflns_point_group_measured_fraction_max 1.000
_diffrn_reflns_theta_full 25.242
_diffrn_reflns_theta_max 26.372
_diffrn_reflns_theta_min 1.638
_exptl_absorpt_coefficient_mu 0.077
_exptl_absorpt_correction_T_max 0.7461
_exptl_absorpt_correction_T_min 0.6063
_exptl_absorpt_correction_type multi-scan
_exptl_absorpt_process_details 'SADABS; Bruker, 2013'
_exptl_crystal_colour colourless
_exptl_crystal_density_diffrn 1.186
_exptl_crystal_description Needle
_exptl_crystal_F_000 1016
_exptl_crystal_size_max .30
_exptl_crystal_size_mid .04
_exptl_crystal_size_min .04
_refine_diff_density_max 0.223
_refine_diff_density_min -0.276
_refine_diff_density_rms 0.064
_refine_ls_extinction_method none
_refine_ls_goodness_of_fit_ref 1.116
_refine_ls_hydrogen_treatment constr
_refine_ls_matrix_type full
_refine_ls_number_parameters 155
_refine_ls_number_reflns 2658
_refine_ls_number_restraints 0
_refine_ls_restrained_S_all 1.116
_refine_ls_R_factor_all 0.0631
_refine_ls_R_factor_gt 0.0472
_refine_ls_shift/su_max 0.001
_refine_ls_shift/su_mean 0.000
_refine_ls_structure_factor_coef Fsqd
_refine_ls_weighting_details 'w=1/[\s^2^(Fo^2^)+(0.0748P)^2^+0.0438P] where P=(Fo^2^+2Fc^2^)/3'
_refine_ls_weighting_scheme calc
_refine_ls_wR_factor_gt 0.1230
_refine_ls_wR_factor_ref 0.1332
_reflns_Friedel_coverage 0.000
_reflns_number_gt 2023
_reflns_number_total 2658
_reflns_threshold_expression 'I > 2\s(I)'
_cod_data_source_file d4ra00816b2.cif
_cod_data_source_block DL_Needle1_0m_a
_cod_original_cell_volume 2613.0(16)
_cod_original_sg_symbol_H-M 'C 2/c'
_cod_database_code 7248186
_shelx_shelxl_version_number 2018/3
_shelx_space_group_comment
;
The symmetry employed for this shelxl refinement is uniquely defined
by the following loop, which should always be used as a source of
symmetry information in preference to the above space-group names.
They are only intended as comments.
;

loop_
_space_group_symop_operation_xyz
'x, y, z'
'-x, y, -z+1/2'
'x+1/2, y+1/2, z'
'-x+1/2, y+1/2, -z+1/2'
'-x, -y, -z'
'x, -y, z-1/2'
'-x+1/2, -y+1/2, -z'
'x+1/2, -y+1/2, z-1/2'

loop_
_atom_site_label
_atom_site_type_symbol
_atom_site_fract_x
_atom_site_fract_y
_atom_site_fract_z
_atom_site_U_iso_or_equiv
_atom_site_adp_type
_atom_site_occupancy
_atom_site_site_symmetry_order
_atom_site_calc_flag
_atom_site_refinement_flags_posn
_atom_site_refinement_flags_adp
_atom_site_refinement_flags_occupancy
_atom_site_disorder_assembly
_atom_site_disorder_group
O2 O 0.75879(5) 0.0206(2) 0.67435(4) 0.0255(3) Uani 1 1 d . . . . .
O1 O 0.97936(5) 0.8697(2) 0.80099(4) 0.0269(3) Uani 1 1 d . . . . .
C7 C 0.91548(7) 0.3509(3) 0.69635(5) 0.0210(3) Uani 1 1 d . . . . .
H7 H 0.950593 0.345612 0.683252 0.025 Uiso 1 1 calc R U . . .
C5 C 0.81254(7) 0.1812(3) 0.69345(5) 0.0210(3) Uani 1 1 d . . . . .
C2 C 0.91719(7) 0.5369(3) 0.73754(5) 0.0210(3) Uani 1 1 d . . . . .
C3 C 0.86546(7) 0.5393(3) 0.75693(6) 0.0231(3) Uani 1 1 d . . . . .
H3 H 0.866067 0.663866 0.785240 0.028 Uiso 1 1 calc R U . . .
C4 C 0.81387(7) 0.3635(3) 0.73543(6) 0.0225(3) Uani 1 1 d . . . . .
H4 H 0.779160 0.365564 0.749036 0.027 Uiso 1 1 calc R U . . .
C1 C 0.97307(7) 0.7181(3) 0.76232(5) 0.0222(3) Uani 1 1 d . . . . .
C6 C 0.86364(7) 0.1737(3) 0.67410(5) 0.0221(3) Uani 1 1 d . . . . .
H6 H 0.863064 0.048325 0.645920 0.027 Uiso 1 1 calc R U . . .
C8 C 0.75122(7) -0.1539(3) 0.62819(6) 0.0241(3) Uani 1 1 d . . . . .
H8A H 0.786069 -0.295352 0.636453 0.029 Uiso 1 1 calc R U . . .
H8B H 0.752967 -0.038068 0.597554 0.029 Uiso 1 1 calc R U . . .
C10 C 0.63029(7) -0.0942(3) 0.59968(6) 0.0255(4) Uani 1 1 d . . . . .
H10A H 0.636473 0.038264 0.629939 0.031 Uiso 1 1 calc R U . . .
H10B H 0.630163 0.016955 0.567933 0.031 Uiso 1 1 calc R U . . .
C9 C 0.68684(8) -0.2978(3) 0.61425(6) 0.0281(4) Uani 1 1 d . . . . .
H9A H 0.686251 -0.413174 0.645292 0.034 Uiso 1 1 calc R U . . .
H9B H 0.681484 -0.426244 0.583535 0.034 Uiso 1 1 calc R U . . .
C13 C 0.44460(7) -0.1606(3) 0.56022(6) 0.0278(4) Uani 1 1 d . . . . .
H13A H 0.443523 -0.295616 0.588444 0.033 Uiso 1 1 calc R U . . .
H13B H 0.437209 -0.267593 0.526499 0.033 Uiso 1 1 calc R U . . .
C11 C 0.56548(7) -0.2362(3) 0.58730(6) 0.0282(4) Uani 1 1 d . . . . .
H11A H 0.566255 -0.356969 0.618065 0.034 Uiso 1 1 calc R U . . .
H11B H 0.557702 -0.358698 0.555409 0.034 Uiso 1 1 calc R U . . .
C12 C 0.51061(7) -0.0265(3) 0.57651(6) 0.0269(4) Uani 1 1 d . . . . .
H12A H 0.517147 0.087087 0.609360 0.032 Uiso 1 1 calc R U . . .
H12B H 0.512106 0.103016 0.547587 0.032 Uiso 1 1 calc R U . . .
C14 C 0.39043(7) 0.0512(3) 0.55171(6) 0.0309(4) Uani 1 1 d . . . . .
H14A H 0.396301 0.149212 0.586134 0.037 Uiso 1 1 calc R U . . .
H14B H 0.393416 0.193846 0.525338 0.037 Uiso 1 1 calc R U . . .
C15 C 0.32400(8) -0.0786(4) 0.53188(7) 0.0367(4) Uani 1 1 d . . . . .
H15A H 0.318008 -0.179557 0.498175 0.055 Uiso 1 1 calc R U . . .
H15B H 0.291573 0.069949 0.525664 0.055 Uiso 1 1 calc R U . . .
H15C H 0.319437 -0.210032 0.558950 0.055 Uiso 1 1 calc R U . . .

loop_
_atom_site_aniso_label
_atom_site_aniso_U_11
_atom_site_aniso_U_22
_atom_site_aniso_U_33
_atom_site_aniso_U_23
_atom_site_aniso_U_13
_atom_site_aniso_U_12
O2 0.0304(6) 0.0266(6) 0.0193(5) -0.0030(4) 0.0081(4) -0.0043(5)
O1 0.0343(6) 0.0261(6) 0.0200(5) -0.0046(4) 0.0088(5) -0.0031(5)
C7 0.0246(7) 0.0216(7) 0.0162(7) 0.0037(6) 0.0061(6) 0.0044(6)
C5 0.0254(8) 0.0188(7) 0.0167(7) 0.0043(6) 0.0043(6) 0.0008(6)
C2 0.0253(8) 0.0199(7) 0.0163(7) 0.0033(6) 0.0051(6) 0.0033(6)
C3 0.0316(8) 0.0210(7) 0.0170(7) 0.0001(6) 0.0085(6) 0.0025(6)
C4 0.0268(8) 0.0240(8) 0.0179(7) 0.0020(6) 0.0091(6) 0.0021(6)
C1 0.0283(8) 0.0205(7) 0.0168(7) 0.0031(6) 0.0064(6) 0.0030(6)
C6 0.0290(8) 0.0202(7) 0.0159(7) 0.0006(6) 0.0059(6) 0.0027(6)
C8 0.0317(8) 0.0222(8) 0.0180(7) -0.0024(6) 0.0081(6) -0.0018(7)
C10 0.0317(9) 0.0250(8) 0.0189(7) -0.0025(6) 0.0076(6) -0.0055(7)
C9 0.0364(9) 0.0232(8) 0.0244(8) -0.0022(6) 0.0098(7) -0.0047(7)
C13 0.0352(9) 0.0292(8) 0.0197(7) -0.0024(6) 0.0100(7) -0.0080(7)
C11 0.0343(9) 0.0269(8) 0.0232(8) -0.0017(6) 0.0092(7) -0.0068(7)
C12 0.0320(9) 0.0272(8) 0.0212(8) -0.0038(6) 0.0086(6) -0.0071(7)
C14 0.0357(9) 0.0331(9) 0.0232(8) 0.0001(7) 0.0091(7) -0.0028(7)
C15 0.0341(9) 0.0469(10) 0.0265(8) 0.0067(8) 0.0066(7) -0.0037(8)

loop_
_atom_type_symbol
_atom_type_description
_atom_type_scat_dispersion_real
_atom_type_scat_dispersion_imag
_atom_type_scat_source
C C 0.0033 0.0016 'International Tables Vol C Tables 4.2.6.8 and 6.1.1.4'
H H 0.0000 0.0000 'International Tables Vol C Tables 4.2.6.8 and 6.1.1.4'
O O 0.0106 0.0060 'International Tables Vol C Tables 4.2.6.8 and 6.1.1.4'

loop_
_geom_angle_atom_site_label_1
_geom_angle_atom_site_label_2
_geom_angle_atom_site_label_3
_geom_angle
_geom_angle_site_symmetry_1
_geom_angle_site_symmetry_3
_geom_angle_publ_flag
C5 O2 C8 118.52(11) . . ?
C6 C7 C2 121.32(13) . . ?
C6 C7 H7 119.3 . . ?
C2 C7 H7 119.3 . . ?
O2 C5 C6 124.55(13) . . ?
O2 C5 C4 115.17(12) . . ?
C6 C5 C4 120.28(14) . . ?
C7 C2 C3 118.64(13) . . ?
C7 C2 C1 121.29(13) . . ?
C3 C2 C1 120.01(13) . . ?
C4 C3 C2 120.66(13) . . ?
C4 C3 H3 119.7 . . ?
C2 C3 H3 119.7 . . ?
C3 C4 C5 119.88(13) . . ?
C3 C4 H4 120.1 . . ?
C5 C4 H4 120.1 . . ?
O1 C1 C2 124.26(13) . . ?
O1 C1 C1 117.90(14) . 2_756 ?
C2 C1 C1 117.84(12) . 2_756 ?
C7 C6 C5 119.21(14) . . ?
C7 C6 H6 120.4 . . ?
C5 C6 H6 120.4 . . ?
O2 C8 C9 107.48(12) . . ?
O2 C8 H8A 110.2 . . ?
C9 C8 H8A 110.2 . . ?
O2 C8 H8B 110.2 . . ?
C9 C8 H8B 110.2 . . ?
H8A C8 H8B 108.5 . . ?
C11 C10 C9 113.96(13) . . ?
C11 C10 H10A 108.8 . . ?
C9 C10 H10A 108.8 . . ?
C11 C10 H10B 108.8 . . ?
C9 C10 H10B 108.8 . . ?
H10A C10 H10B 107.7 . . ?
C8 C9 C10 113.54(13) . . ?
C8 C9 H9A 108.9 . . ?
C10 C9 H9A 108.9 . . ?
C8 C9 H9B 108.9 . . ?
C10 C9 H9B 108.9 . . ?
H9A C9 H9B 107.7 . . ?
C12 C13 C14 113.41(13) . . ?
C12 C13 H13A 108.9 . . ?
C14 C13 H13A 108.9 . . ?
C12 C13 H13B 108.9 . . ?
C14 C13 H13B 108.9 . . ?
H13A C13 H13B 107.7 . . ?
C10 C11 C12 112.56(13) . . ?
C10 C11 H11A 109.1 . . ?
C12 C11 H11A 109.1 . . ?
C10 C11 H11B 109.1 . . ?
C12 C11 H11B 109.1 . . ?
H11A C11 H11B 107.8 . . ?
C13 C12 C11 114.04(13) . . ?
C13 C12 H12A 108.7 . . ?
C11 C12 H12A 108.7 . . ?
C13 C12 H12B 108.7 . . ?
C11 C12 H12B 108.7 . . ?
H12A C12 H12B 107.6 . . ?
C15 C14 C13 113.83(14) . . ?
C15 C14 H14A 108.8 . . ?
C13 C14 H14A 108.8 . . ?
C15 C14 H14B 108.8 . . ?
C13 C14 H14B 108.8 . . ?
H14A C14 H14B 107.7 . . ?
C14 C15 H15A 109.5 . . ?
C14 C15 H15B 109.5 . . ?
H15A C15 H15B 109.5 . . ?
C14 C15 H15C 109.5 . . ?
H15A C15 H15C 109.5 . . ?
H15B C15 H15C 109.5 . . ?

loop_
_geom_bond_atom_site_label_1
_geom_bond_atom_site_label_2
_geom_bond_distance
_geom_bond_site_symmetry_2
_geom_bond_publ_flag
O2 C5 1.3586(18) . ?
O2 C8 1.4369(17) . ?
O1 C1 1.2188(17) . ?
C7 C6 1.384(2) . ?
C7 C2 1.392(2) . ?
C7 H7 0.9500 . ?
C5 C6 1.387(2) . ?
C5 C4 1.399(2) . ?
C2 C3 1.401(2) . ?
C2 C1 1.467(2) . ?
C3 C4 1.374(2) . ?
C3 H3 0.9500 . ?
C4 H4 0.9500 . ?
C1 C1 1.536(3) 2_756 ?
C6 H6 0.9500 . ?
C8 C9 1.509(2) . ?
C8 H8A 0.9900 . ?
C8 H8B 0.9900 . ?
C10 C11 1.517(2) . ?
C10 C9 1.525(2) . ?
C10 H10A 0.9900 . ?
C10 H10B 0.9900 . ?
C9 H9A 0.9900 . ?
C9 H9B 0.9900 . ?
C13 C12 1.516(2) . ?
C13 C14 1.522(2) . ?
C13 H13A 0.9900 . ?
C13 H13B 0.9900 . ?
C11 C12 1.522(2) . ?
C11 H11A 0.9900 . ?
C11 H11B 0.9900 . ?
C12 H12A 0.9900 . ?
C12 H12B 0.9900 . ?
C14 C15 1.514(2) . ?
C14 H14A 0.9900 . ?
C14 H14B 0.9900 . ?
C15 H15A 0.9800 . ?
C15 H15B 0.9800 . ?
C15 H15C 0.9800 . ?
